data_1503457
loop_
_publ_author_name
'Lee, Chung-Chieh'
'Leung, Man-kit'
'Lee, Pei-Yu'
'Chiu, Tien-Lung'
'Lee, Jiun-Haw'
'Liu, Chun'
'Chou, Pi-Tai'

_publ_section_title
;
 Synthesis and Properties of Oxygen-LinkedN-Phenylcarbazole Dendrimers
;
_journal_issue 2
_journal_name_full Macromolecules
_journal_page_first 751
_journal_paper_doi 10.1021/ma202433y
_journal_volume 45
_journal_year 2012
_chemical_formula_sum 'C31 H23 N O3'
_chemical_formula_weight 457.50
_chemical_name_systematic
; 
 ? 
;
_space_group_IT_number 2
_symmetry_cell_setting triclinic
_symmetry_space_group_name_Hall '-P 1'
_symmetry_space_group_name_H-M 'P -1'
_atom_sites_solution_hydrogens geom
_atom_sites_solution_primary direct
_atom_sites_solution_secondary difmap
_audit_creation_method SHELXL-97
_cell_angle_alpha 117.0010(10)
_cell_angle_beta 95.8260(14)
_cell_angle_gamma 104.1910(12)
_cell_formula_units_Z 2
_cell_length_a 10.9900(2)
_cell_length_b 11.2950(3)
_cell_length_c 11.6490(2)
_cell_measurement_temperature 295(2)
_cell_measurement_theta_max 27.5
_cell_measurement_theta_min 1
_cell_volume 1210.58(5)
_computing_cell_refinement 'HKL Denzo & Scalepack (Otwinowski & Minor)'
_computing_data_collection 'COLLECT (Nonius BV)'
_computing_data_reduction 'HKL Denzo & Scalepack (Otwinowski & Minor)'
_computing_molecular_graphics SHELXTL
_computing_publication_material SHELXTL
_computing_structure_refinement 'SHELXL-97 (Sheldrick, 1997)'
_computing_structure_solution 'SHELXS-97 (Sheldrick, 1990)'
_diffrn_ambient_temperature 295(2)
_diffrn_measured_fraction_theta_full 0.997
_diffrn_measured_fraction_theta_max 0.997
_diffrn_measurement_device_type 'Nonius KappaCCD'
_diffrn_measurement_method CCD
_diffrn_radiation_monochromator graphite
_diffrn_radiation_source 'fine-focus sealed tube'
_diffrn_radiation_type MoK\a
_diffrn_radiation_wavelength 0.71073
_diffrn_reflns_av_R_equivalents 0.0244
_diffrn_reflns_av_sigmaI/netI 0.0462
_diffrn_reflns_limit_h_max 14
_diffrn_reflns_limit_h_min -14
_diffrn_reflns_limit_k_max 14
_diffrn_reflns_limit_k_min -14
_diffrn_reflns_limit_l_max 15
_diffrn_reflns_limit_l_min -14
_diffrn_reflns_number 9110
_diffrn_reflns_theta_full 27.49
_diffrn_reflns_theta_max 27.49
_diffrn_reflns_theta_min 1.97
_exptl_absorpt_coefficient_mu 0.081
_exptl_absorpt_correction_T_max 0.989
_exptl_absorpt_correction_T_min 0.964
_exptl_absorpt_correction_type multi-scan
_exptl_absorpt_process_details
; 
multi-scan from symmetry-related measurements 
 Sortav (Blessing 1995) 
;
_exptl_crystal_density_diffrn 1.255
_exptl_crystal_density_method 'not measured'
_exptl_crystal_F_000 480
_exptl_crystal_size_max 0.25
_exptl_crystal_size_mid 0.20
_exptl_crystal_size_min 0.15
_refine_diff_density_max 0.167
_refine_diff_density_min -0.164
_refine_diff_density_rms 0.028
_refine_ls_extinction_coef 0.058(9)
_refine_ls_extinction_expression Fc^*^=kFc[1+0.001xFc^2^\l^3^/sin(2\q)]^-1/4^
_refine_ls_extinction_method SHELXL
_refine_ls_goodness_of_fit_ref 1.027
_refine_ls_hydrogen_treatment mixed
_refine_ls_matrix_type full
_refine_ls_number_parameters 317
_refine_ls_number_reflns 5552
_refine_ls_number_restraints 0
_refine_ls_restrained_S_all 1.027
_refine_ls_R_factor_all 0.1039
_refine_ls_R_factor_gt 0.0517
_refine_ls_shift/su_max 0.213
_refine_ls_shift/su_mean 0.025
_refine_ls_structure_factor_coef Fsqd
_refine_ls_weighting_details 'calc w=1/[\s^2^(Fo^2^)+(0.1000P)^2^+0.0000P] where P=(Fo^2^+2Fc^2^)/3'
_refine_ls_weighting_scheme calc
_refine_ls_wR_factor_gt 0.1425
_refine_ls_wR_factor_ref 0.1757
_reflns_number_gt 3139
_reflns_number_total 5552
_reflns_threshold_expression >2sigma(I)
_cod_data_source_file ma202433y_si_002.cif
_cod_data_source_block ic12857
_cod_depositor_comments
;
The following automatic conversions were performed:

'_symmetry_cell_setting' value 'Triclinic' changed to 'triclinic'
according to /home/saulius/struct/CIF-dictionaries/cif_core.dic
dictionary named 'cif_core.dic' version 2.4.1 from 2010-06-29.

Automatic conversion script
Id: cif_fix_values 1715 2011-07-08 13:25:40Z adriana 
;
_cod_original_cell_volume 1210.58(4)
_cod_original_sg_symbol_H-M P-1
_cod_database_code 1503457

loop_
_symmetry_equiv_pos_as_xyz
'x, y, z'
'-x, -y, -z'

loop_
_atom_site_label
_atom_site_type_symbol
_atom_site_fract_x
_atom_site_fract_y
_atom_site_fract_z
_atom_site_U_iso_or_equiv
_atom_site_adp_type
_atom_site_occupancy
_atom_site_symmetry_multiplicity
_atom_site_calc_flag
_atom_site_refinement_flags
O1 O 1.28260(14) 0.71976(15) 0.57262(14) 0.0963(5) Uani 1 1 d .
O2 O 0.61846(12) 0.29480(16) 0.00984(14) 0.0784(4) Uani 1 1 d .
O3 O 1.03563(15) -0.32764(15) 0.21054(15) 0.0884(5) Uani 1 1 d .
N1 N 0.97169(14) 0.16708(14) 0.26487(14) 0.0604(4) Uani 1 1 d .
C1 C 1.06277(16) 0.30029(18) 0.34824(16) 0.0588(4) Uani 1 1 d .
C2 C 1.17663(17) 0.3374(2) 0.43887(18) 0.0688(5) Uani 1 1 d .
H2A H 1.2021 0.2703 0.4509 0.083 Uiso 1 1 calc R
C3 C 1.25012(19) 0.4778(2) 0.51019(19) 0.0771(6) Uani 1 1 d .
H3A H 1.3272 0.5064 0.5715 0.093 Uiso 1 1 calc R
C4 C 1.21106(19) 0.5770(2) 0.49198(18) 0.0717(6) Uani 1 1 d .
C5 C 1.09816(18) 0.54152(19) 0.40323(17) 0.0659(5) Uani 1 1 d .
H5A H 1.0731 0.6098 0.3931 0.079 Uiso 1 1 calc R
C6 C 1.02193(16) 0.39918(17) 0.32848(16) 0.0570(4) Uani 1 1 d .
C7 C 0.90128(15) 0.32358(17) 0.22828(16) 0.0554(4) Uani 1 1 d .
C8 C 0.81331(17) 0.36215(19) 0.16879(17) 0.0604(5) Uani 1 1 d .
H8A H 0.8277 0.4559 0.1928 0.072 Uiso 1 1 calc R
C9 C 0.70539(17) 0.2585(2) 0.07428(18) 0.0630(5) Uani 1 1 d .
C10 C 0.68089(17) 0.1170(2) 0.03646(18) 0.0658(5) Uani 1 1 d .
H10A H 0.6069 0.0496 -0.0289 0.079 Uiso 1 1 calc R
C11 C 0.76454(16) 0.07592(19) 0.09440(17) 0.0622(5) Uani 1 1 d .
H11A H 0.7484 -0.0182 0.0701 0.075 Uiso 1 1 calc R
C12 C 0.87428(15) 0.18015(17) 0.19073(16) 0.0564(4) Uani 1 1 d .
C13 C 1.39848(19) 0.7722(2) 0.5496(2) 0.0780(6) Uani 1 1 d .
C14 C 1.4415(2) 0.6992(3) 0.4418(3) 0.0932(7) Uani 1 1 d .
H14A H 1.3921 0.6075 0.3776 0.112 Uiso 1 1 calc R
C15 C 1.5606(3) 0.7638(4) 0.4288(4) 0.1263(10) Uani 1 1 d .
H15A H 1.5923 0.7158 0.3563 0.152 Uiso 1 1 calc R
C16 C 1.6315(3) 0.9020(5) 0.5265(5) 0.1460(15) Uani 1 1 d .
H16A H 1.7109 0.9467 0.5189 0.175 Uiso 1 1 calc R
C17 C 1.5853(3) 0.9711(4) 0.6321(5) 0.1423(13) Uani 1 1 d .
H17A H 1.6341 1.0627 0.6971 0.171 Uiso 1 1 calc R
C18 C 1.4695(2) 0.9091(3) 0.6447(3) 0.1018(8) Uani 1 1 d .
H18A H 1.4378 0.9582 0.7168 0.122 Uiso 1 1 calc R
C19 C 0.50540(16) 0.30096(18) 0.05092(18) 0.0619(5) Uani 1 1 d .
C20 C 0.47808(17) 0.28228(18) 0.15554(17) 0.0657(5) Uani 1 1 d .
H20A H 0.5370 0.2641 0.2032 0.079 Uiso 1 1 calc R
C21 C 0.3624(2) 0.2909(2) 0.1889(2) 0.0842(6) Uani 1 1 d .
H21A H 0.3438 0.2779 0.2593 0.101 Uiso 1 1 calc R
C22 C 0.2749(2) 0.3180(3) 0.1211(3) 0.0947(7) Uani 1 1 d .
H22A H 0.1971 0.3230 0.1445 0.114 Uiso 1 1 calc R
C23 C 0.3032(2) 0.3376(3) 0.0181(3) 0.0958(7) Uani 1 1 d .
H23A H 0.2444 0.3577 -0.0276 0.115 Uiso 1 1 calc R
C24 C 0.4177(2) 0.3283(2) -0.0196(2) 0.0814(6) Uani 1 1 d .
H24A H 0.4352 0.3402 -0.0908 0.098 Uiso 1 1 calc R
C25 C 0.98645(16) 0.03831(18) 0.24829(16) 0.0577(4) Uani 1 1 d .
C26 C 1.05750(19) -0.0244(2) 0.1639(2) 0.0699(5) Uani 1 1 d .
H26A H 1.0938 0.0159 0.1160 0.084 Uiso 1 1 calc R
C27 C 1.07603(19) -0.1468(2) 0.14880(19) 0.0699(5) Uani 1 1 d .
H27A H 1.1243 -0.1886 0.0909 0.084 Uiso 1 1 calc R
C28 C 1.02329(18) -0.20622(19) 0.21920(18) 0.0642(5) Uani 1 1 d .
C29 C 0.9507(2) -0.1442(2) 0.3032(2) 0.0863(7) Uani 1 1 d .
H29A H 0.9139 -0.1848 0.3507 0.104 Uiso 1 1 calc R
C30 C 0.9323(2) -0.0226(2) 0.3174(2) 0.0803(6) Uani 1 1 d .
H30A H 0.8829 0.0185 0.3742 0.096 Uiso 1 1 calc R
C31 C 1.1302(3) -0.3791(2) 0.1491(3) 0.0949(7) Uani 1 1 d .
H31D H 1.1281 -0.4640 0.1503 0.142 Uiso 1 1 calc R
H31A H 1.2144 -0.3098 0.1964 0.142 Uiso 1 1 calc R
H31B H 1.1124 -0.3984 0.0588 0.142 Uiso 1 1 calc R

loop_
_atom_site_aniso_label
_atom_site_aniso_U_11
_atom_site_aniso_U_22
_atom_site_aniso_U_33
_atom_site_aniso_U_23
_atom_site_aniso_U_13
_atom_site_aniso_U_12
O1 0.0895(10) 0.0707(9) 0.0787(9) 0.0098(7) 0.0263(8) -0.0016(7)
O2 0.0651(8) 0.1127(11) 0.0909(9) 0.0712(9) 0.0276(7) 0.0382(7)
O3 0.1093(11) 0.0816(10) 0.1163(11) 0.0688(9) 0.0534(9) 0.0493(9)
N1 0.0564(8) 0.0563(8) 0.0673(9) 0.0287(7) 0.0145(7) 0.0210(7)
C1 0.0533(10) 0.0604(10) 0.0579(9) 0.0252(8) 0.0181(8) 0.0176(8)
C2 0.0601(11) 0.0754(12) 0.0644(10) 0.0296(10) 0.0130(9) 0.0231(9)
C3 0.0614(11) 0.0856(15) 0.0631(11) 0.0234(11) 0.0128(9) 0.0180(11)
C4 0.0648(12) 0.0627(11) 0.0592(10) 0.0138(9) 0.0205(9) 0.0061(9)
C5 0.0702(12) 0.0596(10) 0.0627(10) 0.0256(9) 0.0296(9) 0.0175(9)
C6 0.0567(10) 0.0565(10) 0.0575(9) 0.0261(8) 0.0232(8) 0.0191(8)
C7 0.0528(9) 0.0575(10) 0.0591(9) 0.0286(8) 0.0232(8) 0.0203(8)
C8 0.0621(11) 0.0630(10) 0.0696(11) 0.0388(9) 0.0282(9) 0.0257(9)
C9 0.0542(10) 0.0806(13) 0.0709(11) 0.0468(10) 0.0239(9) 0.0271(9)
C10 0.0515(10) 0.0739(12) 0.0688(11) 0.0359(10) 0.0141(8) 0.0145(8)
C11 0.0563(10) 0.0589(10) 0.0677(10) 0.0298(9) 0.0165(8) 0.0154(8)
C12 0.0504(9) 0.0595(10) 0.0627(10) 0.0309(8) 0.0198(8) 0.0201(8)
C13 0.0641(12) 0.0838(14) 0.0741(12) 0.0435(11) -0.0022(10) 0.0040(10)
C14 0.0669(13) 0.1178(19) 0.0972(16) 0.0619(15) 0.0176(12) 0.0176(12)
C15 0.0849(18) 0.179(3) 0.161(3) 0.118(3) 0.0417(19) 0.045(2)
C16 0.0720(18) 0.169(4) 0.227(4) 0.146(4) 0.015(2) 0.001(2)
C17 0.091(2) 0.122(3) 0.194(4) 0.098(3) -0.019(2) -0.0148(19)
C18 0.0883(16) 0.0819(15) 0.1065(17) 0.0485(14) -0.0175(13) -0.0052(13)
C19 0.0536(10) 0.0593(10) 0.0666(10) 0.0278(9) 0.0081(8) 0.0180(8)
C20 0.0632(11) 0.0665(11) 0.0631(10) 0.0276(9) 0.0159(8) 0.0239(9)
C21 0.0831(14) 0.0851(14) 0.0839(14) 0.0344(12) 0.0337(12) 0.0367(12)
C22 0.0776(15) 0.0935(16) 0.1111(18) 0.0404(14) 0.0345(14) 0.0412(12)
C23 0.0739(14) 0.0969(17) 0.1144(19) 0.0458(15) 0.0076(13) 0.0442(12)
C24 0.0768(13) 0.0897(15) 0.0879(13) 0.0516(12) 0.0121(11) 0.0316(11)
C25 0.0539(9) 0.0591(10) 0.0628(10) 0.0311(8) 0.0163(8) 0.0206(7)
C26 0.0792(12) 0.0730(12) 0.0839(12) 0.0509(10) 0.0413(10) 0.0350(10)
C27 0.0750(12) 0.0732(12) 0.0846(12) 0.0469(11) 0.0410(10) 0.0372(10)
C28 0.0658(11) 0.0648(11) 0.0723(11) 0.0410(9) 0.0202(9) 0.0226(9)
C29 0.1110(17) 0.0911(15) 0.1008(15) 0.0681(13) 0.0626(14) 0.0480(13)
C30 0.0971(15) 0.0830(13) 0.0905(14) 0.0529(12) 0.0553(12) 0.0449(11)
C31 0.1163(18) 0.0842(15) 0.1125(18) 0.0564(14) 0.0467(15) 0.0560(14)

loop_
_atom_type_symbol
_atom_type_description
_atom_type_scat_dispersion_real
_atom_type_scat_dispersion_imag
_atom_type_scat_source
C C 0.0033 0.0016 'International Tables Vol C Tables 4.2.6.8 and 6.1.1.4'
H H 0.0000 0.0000 'International Tables Vol C Tables 4.2.6.8 and 6.1.1.4'
N N 0.0061 0.0033 'International Tables Vol C Tables 4.2.6.8 and 6.1.1.4'
O O 0.0106 0.0060 'International Tables Vol C Tables 4.2.6.8 and 6.1.1.4'

loop_
_geom_angle_atom_site_label_1
_geom_angle_atom_site_label_2
_geom_angle_atom_site_label_3
_geom_angle
C13 O1 C4 118.97(15)
C19 O2 C9 117.11(13)
C28 O3 C31 118.57(15)
C1 N1 C12 108.43(14)
C1 N1 C25 124.83(15)
C12 N1 C25 126.30(14)
C6 C1 N1 108.87(15)
C6 C1 C2 122.58(17)
N1 C1 C2 128.55(17)
C3 C2 C1 117.2(2)
C3 C2 H2A 121.4
C1 C2 H2A 121.4
C4 C3 C2 121.00(19)
C4 C3 H3A 119.5
C2 C3 H3A 119.5
C3 C4 C5 122.33(18)
C3 C4 O1 119.7(2)
C5 C4 O1 117.8(2)
C4 C5 C6 117.90(19)
C4 C5 H5A 121.1
C6 C5 H5A 121.0
C1 C6 C5 119.03(17)
C1 C6 C7 107.24(15)
C5 C6 C7 133.73(17)
C8 C7 C12 118.94(15)
C8 C7 C6 134.60(16)
C12 C7 C6 106.45(15)
C9 C8 C7 118.35(16)
C9 C8 H8A 120.8
C7 C8 H8A 120.8
C8 C9 O2 119.10(17)
C8 C9 C10 122.17(17)
O2 C9 C10 118.69(17)
C11 C10 C9 120.89(17)
C11 C10 H10A 119.6
C9 C10 H10A 119.6
C10 C11 C12 117.49(17)
C10 C11 H11A 121.3
C12 C11 H11A 121.3
N1 C12 C7 109.00(14)
N1 C12 C11 128.84(16)
C7 C12 C11 122.15(17)
O1 C13 C14 124.24(19)
O1 C13 C18 114.4(2)
C14 C13 C18 121.3(2)
C13 C14 C15 119.1(3)
C13 C14 H14A 120.5
C15 C14 H14A 120.5
C14 C15 C16 118.8(3)
C14 C15 H15A 120.6
C16 C15 H15A 120.6
C17 C16 C15 120.4(3)
C17 C16 H16A 119.8
C15 C16 H16A 119.8
C18 C17 C16 121.0(3)
C18 C17 H17A 119.5
C16 C17 H17A 119.5
C17 C18 C13 119.4(3)
C17 C18 H18A 120.3
C13 C18 H18A 120.3
C20 C19 O2 123.77(16)
C20 C19 C24 120.23(17)
O2 C19 C24 116.00(17)
C19 C20 C21 119.27(19)
C19 C20 H20A 120.4
C21 C20 H20A 120.4
C22 C21 C20 121.5(2)
C22 C21 H21A 119.3
C20 C21 H21A 119.3
C21 C22 C23 118.9(2)
C21 C22 H22A 120.5
C23 C22 H22A 120.5
C24 C23 C22 121.4(2)
C24 C23 H23A 119.3
C22 C23 H23A 119.3
C23 C24 C19 118.7(2)
C23 C24 H24A 120.7
C19 C24 H24A 120.7
C26 C25 C30 119.10(17)
C26 C25 N1 119.85(15)
C30 C25 N1 121.04(15)
C25 C26 C27 120.96(16)
C25 C26 H26A 119.5
C27 C26 H26A 119.5
C28 C27 C26 119.76(16)
C28 C27 H27A 120.1
C26 C27 H27A 120.1
O3 C28 C27 124.11(16)
O3 C28 C29 116.42(16)
C27 C28 C29 119.46(18)
C28 C29 C30 120.44(17)
C28 C29 H29A 119.8
C30 C29 H29A 119.8
C25 C30 C29 120.27(17)
C25 C30 H30A 119.9
C29 C30 H30A 119.9
O3 C31 H31D 109.5
O3 C31 H31A 109.5
H31D C31 H31A 109.5
O3 C31 H31B 109.5
H31D C31 H31B 109.5
H31A C31 H31B 109.5

loop_
_geom_bond_atom_site_label_1
_geom_bond_atom_site_label_2
_geom_bond_distance
O1 C13 1.374(2)
O1 C4 1.398(2)
O2 C19 1.382(2)
O2 C9 1.403(2)
O3 C28 1.370(2)
O3 C31 1.415(2)
N1 C1 1.395(2)
N1 C12 1.386(2)
N1 C25 1.430(2)
C1 C6 1.400(2)
C1 C2 1.389(3)
C2 C3 1.377(3)
C2 H2A 0.9300
C3 C4 1.385(3)
C3 H3A 0.9300
C4 C5 1.374(3)
C5 C6 1.402(2)
C5 H5A 0.9300
C6 C7 1.441(2)
C7 C8 1.396(2)
C7 C12 1.414(2)
C8 C9 1.368(3)
C8 H8A 0.9300
C9 C10 1.396(3)
C10 C11 1.372(3)
C10 H10A 0.9300
C11 C12 1.389(2)
C11 H11A 0.9300
C13 C14 1.361(3)
C13 C18 1.380(3)
C14 C15 1.393(4)
C14 H14A 0.9300
C15 C16 1.396(5)
C15 H15A 0.9300
C16 C17 1.352(5)
C16 H16A 0.9300
C17 C18 1.352(5)
C17 H17A 0.9300
C18 H18A 0.9300
C19 C20 1.377(3)
C19 C24 1.384(3)
C20 C21 1.380(3)
C20 H20A 0.9300
C21 C22 1.360(3)
C21 H21A 0.9300
C22 C23 1.368(4)
C22 H22A 0.9300
C23 C24 1.387(3)
C23 H23A 0.9300
C24 H24A 0.9300
C25 C26 1.369(2)
C25 C30 1.369(3)
C26 C27 1.381(3)
C26 H26A 0.9300
C27 C28 1.365(3)
C27 H27A 0.9300
C28 C29 1.377(3)
C29 C30 1.375(3)
C29 H29A 0.9300
C30 H30A 0.9300
C31 H31D 0.9600
C31 H31A 0.9600
C31 H31B 0.9600
